data_8101933
loop_
_publ_author_name
'Laus, G.'
'Strasser, C. E.'
'Wurst, K.'
'Schottenberger, H.'

_publ_section_title
;
Crystal structure of (E)-2-ruthenocenylethenylcobaltocenium 
hexafluorophosphate, [(C~5~H~5~)Ru(C~12~H~10~)Co(C~5~H~5~)][PF~6~]
;
_journal_issue 1
_journal_name_full 'Zeitschrift f\"ur Kristallographie - New Crystal Structures'
_journal_page_first 103
_journal_page_last 104
_journal_volume 221
_journal_year 2006
_chemical_formula_sum 'C22 H20 Co F6 P Ru'
_chemical_formula_weight 589.35
_chemical_name_systematic
; 
 (E)-2-ruthenocenylethenylcobaltocenium hexafluorophosphate
;
_space_group_IT_number 14
_symmetry_cell_setting monoclinic
_symmetry_space_group_name_Hall '-P 2ybc'
_symmetry_space_group_name_H-M 'P 1 21/c 1'
_atom_sites_solution_hydrogens geom
_atom_sites_solution_primary direct
_atom_sites_solution_secondary difmap
_audit_creation_method SHELXL-97
_cell_angle_alpha 90.00
_cell_angle_beta 94.940(2)
_cell_angle_gamma 90.00
_cell_formula_units_Z 4
_cell_length_a 9.9053(2)
_cell_length_b 11.4730(3)
_cell_length_c 18.5156(5)
_cell_measurement_reflns_used 17872
_cell_measurement_temperature 233(2)
_cell_measurement_theta_max 25.0
_cell_measurement_theta_min 1.0
_cell_volume 2096.36(9)
_computing_data_collection COLLECT
_computing_data_reduction 'DENZO and SCALEPACK'
_computing_structure_refinement 'SHELXL-97 (Sheldrick, 1997)'
_computing_structure_solution 'SHELXS-97 (Sheldrick, 1990)'
_diffrn_ambient_temperature 233(2)
_diffrn_measured_fraction_theta_full 0.998
_diffrn_measured_fraction_theta_max 0.998
_diffrn_measurement_device_type 'Nonius KappaCCD'
_diffrn_measurement_method 'phi- and omega-scans'
_diffrn_radiation_monochromator graphite
_diffrn_radiation_source 'fine-focus sealed tube'
_diffrn_radiation_type MoK\a
_diffrn_radiation_wavelength 0.71073
_diffrn_reflns_av_R_equivalents 0.0426
_diffrn_reflns_av_sigmaI/netI 0.0328
_diffrn_reflns_limit_h_max 11
_diffrn_reflns_limit_h_min -11
_diffrn_reflns_limit_k_max 13
_diffrn_reflns_limit_k_min -12
_diffrn_reflns_limit_l_max 21
_diffrn_reflns_limit_l_min -21
_diffrn_reflns_number 11972
_diffrn_reflns_theta_full 24.00
_diffrn_reflns_theta_max 24.00
_diffrn_reflns_theta_min 2.06
_diffrn_standards_number 0
_exptl_absorpt_coefficient_mu 1.648
_exptl_absorpt_correction_type none
_exptl_crystal_colour orange
_exptl_crystal_density_diffrn 1.867
_exptl_crystal_density_method 'not measured'
_exptl_crystal_description plate
_exptl_crystal_F_000 1168
_exptl_crystal_size_max 0.30
_exptl_crystal_size_mid 0.08
_exptl_crystal_size_min 0.02
_refine_diff_density_max 0.543
_refine_diff_density_min -0.538
_refine_diff_density_rms 0.079
_refine_ls_extinction_method none
_refine_ls_goodness_of_fit_ref 1.031
_refine_ls_hydrogen_treatment constr
_refine_ls_matrix_type full
_refine_ls_number_parameters 275
_refine_ls_number_reflns 3288
_refine_ls_number_restraints 0
_refine_ls_restrained_S_all 1.031
_refine_ls_R_factor_all 0.0550
_refine_ls_R_factor_gt 0.0408
_refine_ls_shift/su_max 0.001
_refine_ls_shift/su_mean 0.000
_refine_ls_structure_factor_coef Fsqd
_refine_ls_weighting_details 'calc w=1/[\s^2^(Fo^2^)+(0.0314P)^2^+6.4907P] where P=(Fo^2^+2Fc^2^)/3'
_refine_ls_weighting_scheme calc
_refine_ls_wR_factor_gt 0.0880
_refine_ls_wR_factor_ref 0.0936
_reflns_number_gt 2702
_reflns_number_total 3288
_reflns_threshold_expression >2sigma(I)
_cod_data_source_file 1267-1728.cff
_cod_data_source_block s163
_cod_original_sg_symbol_H-M P12(1)/c1
_cod_database_code 8101933

loop_
_symmetry_equiv_pos_as_xyz
'x, y, z'
'-x, y+1/2, -z+1/2'
'-x, -y, -z'
'x, -y-1/2, z-1/2'

loop_
_atom_site_label
_atom_site_type_symbol
_atom_site_fract_x
_atom_site_fract_y
_atom_site_fract_z
_atom_site_U_iso_or_equiv
_atom_site_adp_type
_atom_site_occupancy
_atom_site_symmetry_multiplicity
_atom_site_Wyckoff_symbol
_atom_site_calc_flag
_atom_site_refinement_flags
_atom_site_disorder_assembly
_atom_site_disorder_group
Ru1 Ru 0.77338(4) 0.14306(3) 0.98871(2) 0.03847(15) Uani 1 4 e d . . .
Co1 Co 0.26419(7) 0.13066(6) 0.68202(3) 0.0406(2) Uani 1 4 e d . A .
C1 C 0.5344(5) 0.1742(5) 0.8580(3) 0.0481(13) Uani 1 4 e d . . .
H1 H 0.4600 0.2043 0.8803 0.058 Uiso 1 4 e calc . . .
C2 C 0.5080(5) 0.1049(5) 0.8030(3) 0.0516(13) Uani 1 4 e d . A .
H2 H 0.5813 0.0751 0.7797 0.062 Uiso 1 4 e calc . . .
C10 C 0.6698(5) 0.2094(4) 0.8883(3) 0.0427(12) Uani 1 4 e d . A .
C11 C 0.7987(5) 0.1643(5) 0.8738(3) 0.0475(13) Uani 1 4 e d . A .
H11 H 0.8141 0.1019 0.8426 0.057 Uiso 1 4 e calc . . .
C12 C 0.8994(5) 0.2299(5) 0.9145(3) 0.0512(14) Uani 1 4 e d . A .
H12 H 0.9935 0.2188 0.9151 0.061 Uiso 1 4 e calc . . .
C13 C 0.8349(6) 0.3140(5) 0.9537(3) 0.0522(14) Uani 1 4 e d . A .
H13 H 0.8783 0.3695 0.9850 0.063 Uiso 1 4 e calc . . .
C14 C 0.6936(5) 0.3018(4) 0.9385(3) 0.0467(13) Uani 1 4 e d . A .
H14 H 0.6268 0.3472 0.9582 0.056 Uiso 1 4 e calc . . .
C20 C 0.3710(5) 0.0707(5) 0.7752(3) 0.0446(12) Uani 1 4 e d . . .
C21 C 0.2461(5) 0.1224(5) 0.7903(3) 0.0460(13) Uani 1 4 e d . A .
H21 H 0.2361 0.1865 0.8210 0.055 Uiso 1 4 e calc . . .
C22 C 0.1392(5) 0.0612(5) 0.7512(3) 0.0533(14) Uani 1 4 e d . . .
H22 H 0.0461 0.0766 0.7520 0.064 Uiso 1 4 e calc . . .
C23 C 0.1979(6) -0.0275(5) 0.7109(3) 0.0526(14) Uani 1 4 e d . A .
H23 H 0.1507 -0.0814 0.6798 0.063 Uiso 1 4 e calc . . .
C24 C 0.3385(6) -0.0207(5) 0.7254(3) 0.0508(13) Uani 1 4 e d . A .
H24 H 0.4017 -0.0693 0.7052 0.061 Uiso 1 4 e calc . . .
C25 C 0.3533(8) 0.2765(7) 0.6503(4) 0.077(2) Uani 1 4 e d . . .
H25 H 0.4190 0.3200 0.6784 0.093 Uiso 1 4 e calc . . .
C26 C 0.2179(8) 0.2927(5) 0.6478(3) 0.0719(18) Uani 1 4 e d . A .
H26 H 0.1743 0.3492 0.6744 0.086 Uiso 1 4 e calc . . .
C27 C 0.1544(8) 0.2149(7) 0.6011(4) 0.081(2) Uani 1 4 e d . . .
H27 H 0.0603 0.2088 0.5900 0.097 Uiso 1 4 e calc . . .
C28 C 0.2503(12) 0.1471(6) 0.5731(3) 0.095(3) Uani 1 4 e d . A .
H28 H 0.2341 0.0864 0.5393 0.114 Uiso 1 4 e calc . . .
C29 C 0.3791(9) 0.1847(8) 0.6043(5) 0.098(3) Uani 1 4 e d . A .
H29 H 0.4641 0.1539 0.5957 0.117 Uiso 1 4 e calc . . .
P1 P 0.23072(17) 0.46829(15) 0.86042(9) 0.0632(4) Uani 1 4 e d . . .
F1 F 0.2222(6) 0.5852(4) 0.8193(3) 0.143(2) Uani 1 4 e d . . .
F2 F 0.2361(5) 0.3475(3) 0.9020(2) 0.0971(13) Uani 1 4 e d . . .
F3 F 0.1095(4) 0.5067(4) 0.9039(3) 0.1146(16) Uani 1 4 e d . . .
F4 F 0.3498(4) 0.4240(4) 0.8166(2) 0.0941(13) Uani 1 4 e d . . .
F5 F 0.3326(4) 0.5194(4) 0.9206(3) 0.1115(15) Uani 1 4 e d . . .
F6 F 0.1274(5) 0.4109(5) 0.8010(3) 0.130(2) Uani 1 4 e d . . .
C15 C 0.6834(10) -0.0158(7) 1.0305(4) 0.0361(18) Uiso 0.67 4 e d P A 1
H15 H 0.6172 -0.0611 1.0041 0.043 Uiso 0.67 4 e calc P B 1
C16 C 0.8225(10) -0.0332(8) 1.0316(5) 0.039(2) Uiso 0.67 4 e d P A 1
H16 H 0.8656 -0.0915 1.0063 0.046 Uiso 0.67 4 e calc P C 1
C17 C 0.8889(10) 0.0531(10) 1.0780(6) 0.042(4) Uiso 0.67 4 e d P A 1
H17 H 0.9828 0.0616 1.0892 0.050 Uiso 0.67 4 e calc P D 1
C18 C 0.7857(17) 0.1227(10) 1.1036(6) 0.064(3) Uiso 0.67 4 e d P A 1
H18 H 0.7993 0.1873 1.1346 0.077 Uiso 0.67 4 e calc P E 1
C19 C 0.6566(9) 0.0789(11) 1.0744(5) 0.041(2) Uiso 0.67 4 e d P A 1
H19 H 0.5709 0.1083 1.0831 0.049 Uiso 0.67 4 e calc P F 1
C16A C 0.883(2) 0.027(2) 1.0644(12) 0.037(7) Uiso 0.33 4 e d P A 2
H16A H 0.9730 0.0049 1.0592 0.045 Uiso 0.33 4 e calc P G 2
C15A C 0.771(3) -0.029(2) 1.0353(13) 0.072(8) Uiso 0.33 4 e d P A 2
H15A H 0.7710 -0.0963 1.0067 0.086 Uiso 0.33 4 e calc P H 2
C18A C 0.702(2) 0.1276(14) 1.0984(9) 0.039(4) Uiso 0.33 4 e d P A 2
H18A H 0.6477 0.1832 1.1191 0.046 Uiso 0.33 4 e calc P I 2
C17A C 0.8396(18) 0.1248(13) 1.1049(8) 0.027(4) Uiso 0.33 4 e d P A 2
H17A H 0.8968 0.1780 1.1314 0.033 Uiso 0.33 4 e calc P J 2
C19A C 0.6554(18) 0.031(2) 1.0544(13) 0.049(5) Uiso 0.33 4 e d P A 2
H19A H 0.5647 0.0104 1.0409 0.059 Uiso 0.33 4 e calc P K 2

loop_
_atom_site_aniso_label
_atom_site_aniso_U_11
_atom_site_aniso_U_22
_atom_site_aniso_U_33
_atom_site_aniso_U_23
_atom_site_aniso_U_13
_atom_site_aniso_U_12
Ru1 0.0345(2) 0.0407(2) 0.0396(2) 0.00983(18) 0.00003(16) 0.00107(18)
Co1 0.0448(4) 0.0436(4) 0.0325(4) 0.0006(3) -0.0019(3) -0.0026(3)
C1 0.052(3) 0.047(3) 0.044(3) 0.008(3) 0.000(2) 0.001(2)
C2 0.057(3) 0.051(3) 0.047(3) 0.002(3) 0.004(3) 0.002(3)
C10 0.043(3) 0.042(3) 0.042(3) 0.013(2) -0.004(2) -0.001(2)
C11 0.056(3) 0.048(3) 0.040(3) 0.011(2) 0.007(2) 0.002(3)
C12 0.039(3) 0.057(3) 0.057(3) 0.026(3) 0.001(2) -0.001(3)
C13 0.060(4) 0.041(3) 0.052(3) 0.011(3) -0.013(3) -0.011(3)
C14 0.054(3) 0.040(3) 0.044(3) 0.007(2) -0.003(2) 0.008(2)
C20 0.048(3) 0.049(3) 0.036(3) 0.008(2) -0.003(2) -0.004(2)
C21 0.059(3) 0.050(3) 0.029(3) 0.000(2) -0.001(2) -0.010(3)
C22 0.047(3) 0.067(4) 0.046(3) 0.002(3) 0.008(3) -0.014(3)
C23 0.065(4) 0.048(3) 0.043(3) 0.000(3) -0.006(3) -0.018(3)
C24 0.063(4) 0.043(3) 0.046(3) 0.004(3) -0.002(3) 0.003(3)
C25 0.091(5) 0.078(5) 0.061(4) 0.022(4) 0.000(4) -0.031(4)
C26 0.106(6) 0.051(4) 0.058(4) 0.011(3) 0.006(4) 0.012(4)
C27 0.091(5) 0.078(5) 0.068(5) 0.021(4) -0.033(4) -0.008(4)
C28 0.200(10) 0.056(4) 0.028(3) 0.003(3) 0.011(5) 0.002(6)
C29 0.101(6) 0.108(7) 0.092(6) 0.054(5) 0.055(5) 0.029(5)
P1 0.0654(10) 0.0662(11) 0.0585(10) -0.0098(8) 0.0076(8) 0.0068(8)
F1 0.220(6) 0.087(3) 0.130(4) 0.039(3) 0.056(4) 0.049(4)
F2 0.134(4) 0.075(3) 0.086(3) 0.004(2) 0.030(3) -0.011(2)
F3 0.089(3) 0.137(4) 0.121(4) -0.053(3) 0.030(3) 0.015(3)
F4 0.090(3) 0.097(3) 0.102(3) -0.001(2) 0.048(2) 0.010(2)
F5 0.092(3) 0.125(4) 0.114(4) -0.040(3) -0.012(3) -0.032(3)
F6 0.106(3) 0.167(5) 0.108(4) -0.068(3) -0.038(3) 0.048(3)

loop_
_atom_type_symbol
_atom_type_description
_atom_type_scat_dispersion_real
_atom_type_scat_dispersion_imag
_atom_type_scat_source
C C 0.0033 0.0016 'International Tables Vol C Tables 4.2.6.8 and 6.1.1.4'
H H 0.0000 0.0000 'International Tables Vol C Tables 4.2.6.8 and 6.1.1.4'
Co Co 0.3494 0.9721 'International Tables Vol C Tables 4.2.6.8 and 6.1.1.4'
Ru Ru -1.2594 0.8363 'International Tables Vol C Tables 4.2.6.8 and 6.1.1.4'
P P 0.1023 0.0942 'International Tables Vol C Tables 4.2.6.8 and 6.1.1.4'
F F 0.0171 0.0103 'International Tables Vol C Tables 4.2.6.8 and 6.1.1.4'

loop_
_geom_angle_atom_site_label_1
_geom_angle_atom_site_label_2
_geom_angle_atom_site_label_3
_geom_angle
_geom_angle_site_symmetry_1
_geom_angle_site_symmetry_3
_geom_angle_publ_flag
C18 Ru1 C15A 60.1(7) . . ?
C18 Ru1 C16A 45.8(7) . . ?
C15A Ru1 C16A 36.4(9) . . ?
C18 Ru1 C14 120.6(4) . . ?
C15A Ru1 C14 158.1(9) . . ?
C16A Ru1 C14 160.8(7) . . ?
C18 Ru1 C13 113.8(3) . . ?
C15A Ru1 C13 163.8(9) . . ?
C16A Ru1 C13 128.0(6) . . ?
C14 Ru1 C13 38.0(2) . . ?
C18 Ru1 C19 39.0(4) . . ?
C15A Ru1 C19 51.1(8) . . ?
C16A Ru1 C19 65.5(6) . . ?
C14 Ru1 C19 113.7(3) . . ?
C13 Ru1 C19 134.9(4) . . ?
C18 Ru1 C12 133.9(4) . . ?
C15A Ru1 C12 134.3(9) . . ?
C16A Ru1 C12 114.2(5) . . ?
C14 Ru1 C12 63.3(2) . . ?
C13 Ru1 C12 37.4(2) . . ?
C19 Ru1 C12 170.9(4) . . ?
C18 Ru1 C11 170.1(5) . . ?
C15A Ru1 C11 120.0(7) . . ?
C16A Ru1 C11 127.6(6) . . ?
C14 Ru1 C11 63.5(2) . . ?
C13 Ru1 C11 63.1(2) . . ?
C19 Ru1 C11 149.9(4) . . ?
C12 Ru1 C11 37.9(2) . . ?
C18 Ru1 C19A 50.7(7) . . ?
C15A Ru1 C19A 37.8(9) . . ?
C16A Ru1 C19A 62.3(7) . . ?
C14 Ru1 C19A 123.0(6) . . ?
C13 Ru1 C19A 151.6(8) . . ?
C19 Ru1 C19A 17.6(6) . . ?
C12 Ru1 C19A 170.9(9) . . ?
C11 Ru1 C19A 136.3(7) . . ?
C18 Ru1 C10 150.5(4) . . ?
C15A Ru1 C10 129.9(8) . . ?
C16A Ru1 C10 160.4(7) . . ?
C14 Ru1 C10 38.01(19) . . ?
C13 Ru1 C10 63.47(19) . . ?
C19 Ru1 C10 120.0(3) . . ?
C12 Ru1 C10 63.60(19) . . ?
C11 Ru1 C10 38.15(19) . . ?
C19A Ru1 C10 116.5(5) . . ?
C18 Ru1 C17 38.1(4) . . ?
C15A Ru1 C17 44.5(8) . . ?
C16A Ru1 C17 10.4(6) . . ?
C14 Ru1 C17 150.5(4) . . ?
C13 Ru1 C17 120.7(3) . . ?
C19 Ru1 C17 64.2(3) . . ?
C12 Ru1 C17 113.7(3) . . ?
C11 Ru1 C17 134.0(3) . . ?
C19A Ru1 C17 64.5(5) . . ?
C10 Ru1 C17 170.4(4) . . ?
C18 Ru1 C15 63.2(4) . . ?
C15A Ru1 C15 23.3(8) . . ?
C16A Ru1 C15 57.0(6) . . ?
C14 Ru1 C15 134.8(3) . . ?
C13 Ru1 C15 170.9(3) . . ?
C19 Ru1 C15 37.3(3) . . ?
C12 Ru1 C15 150.9(3) . . ?
C11 Ru1 C15 121.4(3) . . ?
C19A Ru1 C15 20.0(7) . . ?
C10 Ru1 C15 114.4(2) . . ?
C17 Ru1 C15 62.9(3) . . ?
C25 Co1 C26 39.4(3) . . ?
C25 Co1 C29 40.6(3) . . ?
C26 Co1 C29 67.4(3) . . ?
C25 Co1 C23 172.2(3) . . ?
C26 Co1 C23 147.9(3) . . ?
C29 Co1 C23 133.2(3) . . ?
C25 Co1 C28 67.9(3) . . ?
C26 Co1 C28 66.7(3) . . ?
C29 Co1 C28 41.4(4) . . ?
C23 Co1 C28 110.6(3) . . ?
C25 Co1 C27 66.8(3) . . ?
C26 Co1 C27 39.5(3) . . ?
C29 Co1 C27 67.9(3) . . ?
C23 Co1 C27 117.4(3) . . ?
C28 Co1 C27 39.5(3) . . ?
C25 Co1 C22 145.6(3) . . ?
C26 Co1 C22 115.5(3) . . ?
C29 Co1 C22 172.8(4) . . ?
C23 Co1 C22 41.1(2) . . ?
C28 Co1 C22 132.7(4) . . ?
C27 Co1 C22 109.8(3) . . ?
C25 Co1 C24 132.7(3) . . ?
C26 Co1 C24 170.5(3) . . ?
C29 Co1 C24 109.9(3) . . ?
C23 Co1 C24 40.4(2) . . ?
C28 Co1 C24 117.9(3) . . ?
C27 Co1 C24 149.1(3) . . ?
C22 Co1 C24 68.4(2) . . ?
C25 Co1 C21 114.0(3) . . ?
C26 Co1 C21 108.5(2) . . ?
C29 Co1 C21 145.7(4) . . ?
C23 Co1 C21 68.8(2) . . ?
C28 Co1 C21 170.7(4) . . ?
C27 Co1 C21 131.8(3) . . ?
C22 Co1 C21 40.9(2) . . ?
C24 Co1 C21 68.2(2) . . ?
C25 Co1 C20 108.4(2) . . ?
C26 Co1 C20 131.3(3) . . ?
C29 Co1 C20 114.9(3) . . ?
C23 Co1 C20 68.5(2) . . ?
C28 Co1 C20 148.5(4) . . ?
C27 Co1 C20 169.9(3) . . ?
C22 Co1 C20 68.7(2) . . ?
C24 Co1 C20 40.5(2) . . ?
C21 Co1 C20 40.6(2) . . ?
C2 C1 C10 125.7(5) . . ?
C1 C2 C20 123.9(5) . . ?
C14 C10 C11 107.1(4) . . ?
C14 C10 C1 123.6(5) . . ?
C11 C10 C1 129.3(5) . . ?
C14 C10 Ru1 70.3(3) . . ?
C11 C10 Ru1 70.8(3) . . ?
C1 C10 Ru1 125.3(3) . . ?
C12 C11 C10 108.0(5) . . ?
C12 C11 Ru1 71.0(3) . . ?
C10 C11 Ru1 71.1(3) . . ?
C13 C12 C11 108.2(5) . . ?
C13 C12 Ru1 71.0(3) . . ?
C11 C12 Ru1 71.1(3) . . ?
C12 C13 C14 108.6(5) . . ?
C12 C13 Ru1 71.5(3) . . ?
C14 C13 Ru1 70.8(3) . . ?
C13 C14 C10 108.2(5) . . ?
C13 C14 Ru1 71.2(3) . . ?
C10 C14 Ru1 71.7(3) . . ?
C24 C20 C21 106.5(4) . . ?
C24 C20 C2 125.5(5) . . ?
C21 C20 C2 128.0(5) . . ?
C24 C20 Co1 68.3(3) . . ?
C21 C20 Co1 68.4(3) . . ?
C2 C20 Co1 126.8(4) . . ?
C22 C21 C20 108.5(5) . . ?
C22 C21 Co1 69.2(3) . . ?
C20 C21 Co1 70.9(3) . . ?
C21 C22 C23 107.6(5) . . ?
C21 C22 Co1 69.9(3) . . ?
C23 C22 Co1 69.3(3) . . ?
C24 C23 C22 107.8(5) . . ?
C24 C23 Co1 70.1(3) . . ?
C22 C23 Co1 69.6(3) . . ?
C23 C24 C20 109.5(5) . . ?
C23 C24 Co1 69.5(3) . . ?
C20 C24 Co1 71.2(3) . . ?
C26 C25 C29 108.5(7) . . ?
C26 C25 Co1 70.3(4) . . ?
C29 C25 Co1 69.8(4) . . ?
C25 C26 C27 109.6(7) . . ?
C25 C26 Co1 70.3(4) . . ?
C27 C26 Co1 70.9(4) . . ?
C26 C27 C28 108.5(7) . . ?
C26 C27 Co1 69.6(4) . . ?
C28 C27 Co1 70.2(4) . . ?
C27 C28 C29 107.6(6) . . ?
C27 C28 Co1 70.3(4) . . ?
C29 C28 Co1 68.9(4) . . ?
C25 C29 C28 105.8(7) . . ?
C25 C29 Co1 69.5(4) . . ?
C28 C29 Co1 69.7(4) . . ?
F1 P1 F5 91.8(3) . . ?
F1 P1 F3 89.9(3) . . ?
F5 P1 F3 90.2(3) . . ?
F1 P1 F4 92.2(3) . . ?
F5 P1 F4 91.3(3) . . ?
F3 P1 F4 177.4(3) . . ?
F1 P1 F6 90.8(3) . . ?
F5 P1 F6 177.5(3) . . ?
F3 P1 F6 89.8(3) . . ?
F4 P1 F6 88.6(3) . . ?
F1 P1 F2 178.7(3) . . ?
F5 P1 F2 89.4(3) . . ?
F3 P1 F2 89.5(3) . . ?
F4 P1 F2 88.4(2) . . ?
F6 P1 F2 88.1(3) . . ?
C16 C15 C19 109.9(7) . . ?
C16 C15 Ru1 72.1(5) . . ?
C19 C15 Ru1 70.3(4) . . ?
C15 C16 C17 108.3(8) . . ?
C15 C16 Ru1 71.1(5) . . ?
C17 C16 Ru1 70.1(5) . . ?
C18 C17 C16 106.5(9) . . ?
C18 C17 Ru1 68.8(6) . . ?
C16 C17 Ru1 71.9(5) . . ?
C17 C18 C19 108.8(10) . . ?
C17 C18 Ru1 73.0(6) . . ?
C19 C18 Ru1 71.9(6) . . ?
C15 C19 C18 106.5(8) . . ?
C15 C19 Ru1 72.5(4) . . ?
C18 C19 Ru1 69.1(5) . . ?
C15A C16A C17A 107.9(18) . . ?
C15A C16A Ru1 71.5(13) . . ?
C17A C16A Ru1 72.5(10) . . ?
C16A C15A C19A 109(2) . . ?
C16A C15A Ru1 72.1(13) . . ?
C19A C15A Ru1 72.2(13) . . ?
C17A C18A C19A 107.9(14) . . ?
C17A C18A Ru1 71.8(8) . . ?
C19A C18A Ru1 69.7(9) . . ?
C18A C17A C16A 108.2(14) . . ?
C18A C17A Ru1 72.5(9) . . ?
C16A C17A Ru1 69.0(9) . . ?
C15A C19A C18A 106.6(17) . . ?
C15A C19A Ru1 69.9(12) . . ?
C18A C19A Ru1 72.2(9) . . ?

loop_
_geom_bond_atom_site_label_1
_geom_bond_atom_site_label_2
_geom_bond_distance
_geom_bond_site_symmetry_2
_geom_bond_publ_flag
Ru1 C18 2.133(11) . ?
Ru1 C15A 2.15(2) . ?
Ru1 C16A 2.159(19) . ?
Ru1 C14 2.164(5) . ?
Ru1 C13 2.170(5) . ?
Ru1 C19 2.170(8) . ?
Ru1 C12 2.176(5) . ?
Ru1 C11 2.178(5) . ?
Ru1 C19A 2.181(18) . ?
Ru1 C10 2.182(5) . ?
Ru1 C17 2.187(10) . ?
Ru1 C15 2.199(7) . ?
Co1 C25 2.003(6) . ?
Co1 C26 2.004(6) . ?
Co1 C29 2.007(6) . ?
Co1 C23 2.017(5) . ?
Co1 C28 2.018(6) . ?
Co1 C27 2.020(6) . ?
Co1 C22 2.021(5) . ?
Co1 C24 2.025(5) . ?
Co1 C21 2.030(5) . ?
Co1 C20 2.063(5) . ?
C1 C2 1.301(8) . ?
C1 C10 1.466(7) . ?
C2 C20 1.463(7) . ?
C10 C14 1.415(7) . ?
C10 C11 1.425(7) . ?
C11 C12 1.415(7) . ?
C12 C13 1.395(8) . ?
C13 C14 1.411(7) . ?
C20 C24 1.415(7) . ?
C20 C21 1.421(7) . ?
C21 C22 1.416(7) . ?
C22 C23 1.417(8) . ?
C23 C24 1.397(7) . ?
C25 C26 1.350(10) . ?
C25 C29 1.392(11) . ?
C26 C27 1.359(9) . ?
C27 C28 1.364(11) . ?
C28 C29 1.421(12) . ?
P1 F1 1.541(5) . ?
P1 F5 1.553(4) . ?
P1 F3 1.565(4) . ?
P1 F4 1.573(4) . ?
P1 F6 1.581(5) . ?
P1 F2 1.585(4) . ?
C15 C16 1.391(13) . ?
C15 C19 1.396(13) . ?
C16 C17 1.433(14) . ?
C17 C18 1.411(17) . ?
C18 C19 1.436(16) . ?
C16A C15A 1.35(3) . ?
C16A C17A 1.44(3) . ?
C15A C19A 1.41(3) . ?
C18A C17A 1.35(2) . ?
C18A C19A 1.43(3) . ?
